data_7061766
loop_
_publ_author_name
'Savateev, Konstantin V.'
'Fedotov, Victor V.'
'Slepukhin, Pavel A.'
'Ulomsky, Evgeniy N.'
'Rusinov, Vladimir L.'

_publ_section_title
;
 Regiospecific route to N9-alkylated thioxanthines
;
_journal_issue 36
_journal_name_full 'New Journal of Chemistry'
_journal_page_first 17145
_journal_page_last 17148
_journal_paper_doi 10.1039/D2NJ03002K
_journal_volume 46
_journal_year 2022
_chemical_formula_moiety 'C14 H10 Cl N5 O S'
_chemical_formula_sum 'C14 H10 Cl N5 O S'
_chemical_formula_weight 331.78
_space_group_crystal_system monoclinic
_space_group_IT_number 14
_space_group_name_Hall '-P 2ybc'
_space_group_name_H-M_alt 'P 1 21/c 1'
_atom_sites_solution_hydrogens mixed
_atom_sites_solution_primary dual
_audit_creation_date 2021-08-12
_audit_creation_method
;
Olex2 1.3
(compiled 2020.11.12 svn.r5f609507 for OlexSys, GUI svn.r6272)
;
_audit_update_record
;
2022-04-01 deposited with the CCDC.	2022-08-25 downloaded from the CCDC.
;
_cell_angle_alpha 90
_cell_angle_beta 109.568(11)
_cell_angle_gamma 90
_cell_formula_units_Z 4
_cell_length_a 12.0095(12)
_cell_length_b 9.0931(5)
_cell_length_c 14.1600(11)
_cell_measurement_reflns_used 2661
_cell_measurement_temperature 295(2)
_cell_measurement_theta_max 29.7150
_cell_measurement_theta_min 3.7880
_cell_volume 1457.0(2)
_computing_cell_refinement 'CrysAlisPro 1.171.39.38a (Rigaku OD, 2017)'
_computing_data_collection 'CrysAlisPro 1.171.39.38a (Rigaku OD, 2017)'
_computing_data_reduction 'CrysAlisPro 1.171.39.38a (Rigaku OD, 2017)'
_computing_molecular_graphics 'Olex2 1.3 (Dolomanov et al., 2009)'
_computing_publication_material 'Olex2 1.3 (Dolomanov et al., 2009)'
_computing_structure_refinement 'SHELXL 2018/3 (Sheldrick, 2015)'
_computing_structure_solution 'SHELXT 2018/2 (Sheldrick, 2018)'
_diffrn_ambient_temperature 295(2)
_diffrn_detector 'CCD plate'
_diffrn_detector_area_resol_mean 16.5253
_diffrn_detector_type Sapphire3
_diffrn_measured_fraction_theta_full 0.992
_diffrn_measured_fraction_theta_max 0.858
_diffrn_measurement_details
;
List of Runs (angles in degrees, time in seconds):

  # Type    Start    End  Width  t~exp~   \w     \q     \k     \f   Frames
#--------------------------------------------------------------------------
  1  \w    -34.00  -8.00   1.00   15.00    --   22.67 -87.00 -81.00   26
  2  \w    -27.00  -1.00   1.00   15.00    --  -24.24 -87.00 -81.00   26
  3  \w    -60.00  39.00   1.00   15.00    --  -24.24  87.00  36.00   99
  4  \w     54.00  99.00   1.00   15.00    --   22.67 178.00-120.00   45
  5  \w    -47.00  53.00   1.00   15.00    --   22.67 -77.00-150.00  100
  6  \w      9.00  58.00   1.00   15.00    --   22.67 -87.00 -81.00   49
;
_diffrn_measurement_device 'four-circle diffractometer'
_diffrn_measurement_device_type 'Xcalibur, Sapphire3'
_diffrn_measurement_method '\w scans'
_diffrn_orient_matrix_type 'CrysAlisPro convention (1999,Acta A55,543-557)'
_diffrn_orient_matrix_UB_11 0.0273711000
_diffrn_orient_matrix_UB_12 0.0642161000
_diffrn_orient_matrix_UB_13 -0.0103083000
_diffrn_orient_matrix_UB_21 0.0559332000
_diffrn_orient_matrix_UB_22 -0.0270120000
_diffrn_orient_matrix_UB_23 0.0304222000
_diffrn_orient_matrix_UB_31 0.0070920000
_diffrn_orient_matrix_UB_32 -0.0349948000
_diffrn_orient_matrix_UB_33 -0.0424190000
_diffrn_radiation_monochromator graphite
_diffrn_radiation_probe x-ray
_diffrn_radiation_type 'Mo K\a'
_diffrn_radiation_wavelength 0.71073
_diffrn_reflns_av_R_equivalents 0.0368
_diffrn_reflns_av_unetI/netI 0.0433
_diffrn_reflns_Laue_measured_fraction_full 0.992
_diffrn_reflns_Laue_measured_fraction_max 0.858
_diffrn_reflns_limit_h_max 16
_diffrn_reflns_limit_h_min -15
_diffrn_reflns_limit_k_max 7
_diffrn_reflns_limit_k_min -13
_diffrn_reflns_limit_l_max 19
_diffrn_reflns_limit_l_min -18
_diffrn_reflns_number 10653
_diffrn_reflns_point_group_measured_fraction_full 0.992
_diffrn_reflns_point_group_measured_fraction_max 0.858
_diffrn_reflns_theta_full 26.000
_diffrn_reflns_theta_max 30.904
_diffrn_reflns_theta_min 3.601
_diffrn_source 'fine-focus sealed X-ray tube'
_diffrn_source_type 'Enhance (Mo) X-ray Source'
_exptl_absorpt_coefficient_mu 0.414
_exptl_absorpt_correction_T_max 1.00000
_exptl_absorpt_correction_T_min 0.65146
_exptl_absorpt_correction_type multi-scan
_exptl_absorpt_process_details
;
CrysAlisPro 1.171.39.38a (Rigaku Oxford Diffraction, 2017)
Empirical absorption correction using spherical harmonics,
 implemented in SCALE3 ABSPACK scaling algorithm.
;
_exptl_crystal_colour colourless
_exptl_crystal_colour_primary colourless
_exptl_crystal_density_diffrn 1.512
_exptl_crystal_description prism
_exptl_crystal_F_000 680
_exptl_crystal_size_max 0.41
_exptl_crystal_size_mid 0.35
_exptl_crystal_size_min 0.28
_refine_diff_density_max 0.450
_refine_diff_density_min -0.404
_refine_diff_density_rms 0.060
_refine_ls_extinction_coef 0.002(2)
_refine_ls_extinction_expression Fc^*^=kFc[1+0.001xFc^2^\l^3^/sin(2\q)]^-1/4^
_refine_ls_extinction_method 'SHELXL-2018/3 (Sheldrick 2018)'
_refine_ls_goodness_of_fit_ref 1.089
_refine_ls_hydrogen_treatment mixed
_refine_ls_matrix_type full
_refine_ls_number_parameters 208
_refine_ls_number_reflns 3948
_refine_ls_number_restraints 0
_refine_ls_restrained_S_all 1.089
_refine_ls_R_factor_all 0.1013
_refine_ls_R_factor_gt 0.0611
_refine_ls_shift/su_max 0.000
_refine_ls_shift/su_mean 0.000
_refine_ls_structure_factor_coef Fsqd
_refine_ls_weighting_details 'w=1/[\s^2^(Fo^2^)+(0.1200P)^2^+0.1200P] where P=(Fo^2^+2Fc^2^)/3'
_refine_ls_weighting_scheme calc
_refine_ls_wR_factor_gt 0.1761
_refine_ls_wR_factor_ref 0.2286
_reflns_Friedel_coverage 0.000
_reflns_number_gt 2459
_reflns_number_total 3948
_reflns_threshold_expression 'I > 2\s(I)'
_cod_data_source_file d2nj03002k2.cif
_cod_data_source_block exp_1047
_cod_depositor_comments 'Adding full bibliography for 7061766--7061768.cif.'
_cod_database_code 7061766
_shelx_shelxl_version_number 2018/3
_shelx_space_group_comment
;
The symmetry employed for this shelxl refinement is uniquely defined
by the following loop, which should always be used as a source of
symmetry information in preference to the above space-group names.
They are only intended as comments.
;
_shelx_estimated_absorpt_t_max 0.893
_shelx_estimated_absorpt_t_min 0.849
_reflns_odcompleteness_completeness 98.44
_reflns_odcompleteness_iscentric 1
_reflns_odcompleteness_theta 28.22
_olex2_refinement_description
;
1. Fixed Uiso
 At 1.2 times of:
  All C(H) groups, All C(H,H) groups
2.a Secondary CH2 refined with riding coordinates:
 C13(H13A,H13B), C14(H14A,H14B)
2.b Aromatic/amide H refined with riding coordinates:
 C19(H19), C20(H20), C16(H16), C17(H17)
;
_olex2_submission_special_instructions 'No special instructions were received'
_oxdiff_exptl_absorpt_empirical_details
;
Empirical correction (ABSPACK) includes:
- Absorption correction using spherical harmonics
- Frame scaling
;
_oxdiff_exptl_absorpt_empirical_full_max 1.260
_oxdiff_exptl_absorpt_empirical_full_min 0.812

loop_
_space_group_symop_operation_xyz
'x, y, z'
'-x, y+1/2, -z+1/2'
'-x, -y, -z'
'x, -y-1/2, z-1/2'

loop_
_atom_site_label
_atom_site_type_symbol
_atom_site_fract_x
_atom_site_fract_y
_atom_site_fract_z
_atom_site_U_iso_or_equiv
_atom_site_adp_type
_atom_site_occupancy
_atom_site_site_symmetry_order
_atom_site_calc_flag
_atom_site_refinement_flags_posn
_atom_site_refinement_flags_adp
_atom_site_refinement_flags_occupancy
_atom_site_disorder_assembly
_atom_site_disorder_group
S1 S 0.13269(10) 0.41070(8) 0.25578(5) 0.0628(3) Uani 1 1 d . . . . .
Cl1 Cl 0.57739(10) 0.63042(15) 0.34112(9) 0.0976(4) Uani 1 1 d . . . . .
O1 O 0.1195(2) 0.23842(19) 0.57394(14) 0.0523(5) Uani 1 1 d . . . . .
N4 N 0.1319(2) 0.3451(2) 0.43038(15) 0.0391(5) Uani 1 1 d . . . . .
N9 N 0.1601(2) 0.7388(2) 0.55608(17) 0.0423(5) Uani 1 1 d . . . . .
N7 N 0.1479(2) 0.5528(2) 0.65669(16) 0.0439(5) Uani 1 1 d . . . . .
N11 N 0.1486(2) 0.6031(2) 0.40447(17) 0.0451(6) Uani 1 1 d . . . . .
N3 N 0.1213(2) 0.2113(2) 0.38192(17) 0.0486(6) Uani 1 1 d . . . . .
C10 C 0.1515(2) 0.6125(3) 0.50140(19) 0.0375(5) Uani 1 1 d . . . . .
C6 C 0.1436(2) 0.4986(3) 0.56394(18) 0.0373(5) Uani 1 1 d . . . . .
C5 C 0.1312(2) 0.3506(3) 0.53091(18) 0.0385(5) Uani 1 1 d . . . . .
C8 C 0.1576(3) 0.6945(3) 0.6479(2) 0.0458(6) Uani 1 1 d . . . . .
C12 C 0.1388(3) 0.4676(3) 0.37442(19) 0.0440(6) Uani 1 1 d . . . . .
C13 C 0.1672(3) 0.8898(3) 0.5229(2) 0.0498(7) Uani 1 1 d . . . . .
H13A H 0.119940 0.953173 0.549720 0.060 Uiso 1 1 calc R U . . .
H13B H 0.134174 0.893851 0.450400 0.060 Uiso 1 1 calc R U . . .
C2 C 0.1214(3) 0.2318(3) 0.2922(2) 0.0548(8) Uani 1 1 d . . . . .
C15 C 0.3691(3) 0.8699(3) 0.5056(2) 0.0519(7) Uani 1 1 d . . . . .
C14 C 0.2943(3) 0.9474(3) 0.5566(2) 0.0563(8) Uani 1 1 d . . . . .
H14A H 0.293157 1.051794 0.542287 0.068 Uiso 1 1 calc R U . . .
H14B H 0.329646 0.934744 0.628535 0.068 Uiso 1 1 calc R U . . .
C19 C 0.4178(3) 0.8278(4) 0.3563(3) 0.0647(9) Uani 1 1 d . . . . .
H19 H 0.406684 0.849715 0.289649 0.078 Uiso 1 1 calc R U . . .
C20 C 0.3534(3) 0.8993(3) 0.4056(3) 0.0607(8) Uani 1 1 d . . . . .
H20 H 0.297917 0.969081 0.371538 0.073 Uiso 1 1 calc R U . . .
C18 C 0.4989(3) 0.7237(4) 0.4057(3) 0.0616(8) Uani 1 1 d . . . . .
C16 C 0.4531(3) 0.7664(4) 0.5543(2) 0.0649(9) Uani 1 1 d . . . . .
H16 H 0.465777 0.745467 0.621409 0.078 Uiso 1 1 calc R U . . .
C17 C 0.5186(3) 0.6936(4) 0.5048(3) 0.0740(10) Uani 1 1 d . . . . .
H17 H 0.575366 0.624887 0.538547 0.089 Uiso 1 1 calc R U . . .
H2 H 0.119(3) 0.143(4) 0.250(3) 0.063(10) Uiso 1 1 d . . . . .
H8 H 0.160(2) 0.770(3) 0.704(2) 0.048(8) Uiso 1 1 d . . . . .

loop_
_atom_site_aniso_label
_atom_site_aniso_U_11
_atom_site_aniso_U_22
_atom_site_aniso_U_33
_atom_site_aniso_U_23
_atom_site_aniso_U_13
_atom_site_aniso_U_12
S1 0.1170(8) 0.0389(4) 0.0409(4) -0.0007(3) 0.0376(5) -0.0020(4)
Cl1 0.0782(7) 0.1237(10) 0.0928(8) -0.0086(6) 0.0310(6) 0.0281(6)
O1 0.0869(14) 0.0315(9) 0.0428(10) 0.0050(7) 0.0274(10) -0.0024(9)
N4 0.0588(13) 0.0277(10) 0.0313(10) 0.0000(7) 0.0156(10) 0.0017(8)
N9 0.0541(12) 0.0289(10) 0.0441(11) -0.0038(8) 0.0167(10) -0.0009(9)
N7 0.0594(13) 0.0373(11) 0.0359(11) -0.0043(8) 0.0170(10) 0.0011(10)
N11 0.0678(15) 0.0292(11) 0.0409(12) 0.0001(8) 0.0217(12) -0.0018(9)
N3 0.0767(16) 0.0274(10) 0.0442(12) -0.0034(9) 0.0235(12) 0.0008(10)
C10 0.0456(13) 0.0289(11) 0.0375(12) -0.0018(9) 0.0131(11) -0.0010(9)
C6 0.0453(12) 0.0330(12) 0.0336(11) -0.0003(9) 0.0131(10) 0.0015(10)
C5 0.0472(13) 0.0330(12) 0.0344(11) 0.0023(9) 0.0126(11) 0.0018(10)
C8 0.0600(16) 0.0372(14) 0.0415(13) -0.0067(11) 0.0186(13) -0.0006(11)
C12 0.0632(16) 0.0340(12) 0.0361(12) 0.0061(10) 0.0182(12) 0.0016(11)
C13 0.0640(17) 0.0301(12) 0.0560(16) -0.0040(11) 0.0211(14) 0.0006(11)
C2 0.088(2) 0.0353(14) 0.0431(14) -0.0033(11) 0.0240(16) 0.0019(14)
C15 0.0570(16) 0.0379(14) 0.0569(17) 0.0022(12) 0.0139(15) -0.0063(12)
C14 0.074(2) 0.0369(14) 0.0593(18) -0.0079(12) 0.0232(16) -0.0101(13)
C19 0.061(2) 0.078(2) 0.0543(17) 0.0118(16) 0.0188(16) 0.0063(16)
C20 0.0658(19) 0.0537(18) 0.0591(19) 0.0142(14) 0.0164(17) 0.0110(14)
C18 0.0521(17) 0.065(2) 0.0639(19) -0.0034(15) 0.0143(15) 0.0045(14)
C16 0.076(2) 0.0613(19) 0.0509(17) 0.0084(14) 0.0133(17) 0.0067(16)
C17 0.068(2) 0.071(2) 0.069(2) 0.0084(18) 0.0052(19) 0.0145(18)

loop_
_atom_type_symbol
_atom_type_description
_atom_type_scat_dispersion_real
_atom_type_scat_dispersion_imag
_atom_type_scat_source
C C 0.0033 0.0016 'International Tables Vol C Tables 4.2.6.8 and 6.1.1.4'
H H 0.0000 0.0000 'International Tables Vol C Tables 4.2.6.8 and 6.1.1.4'
Cl Cl 0.1484 0.1585 'International Tables Vol C Tables 4.2.6.8 and 6.1.1.4'
N N 0.0061 0.0033 'International Tables Vol C Tables 4.2.6.8 and 6.1.1.4'
O O 0.0106 0.0060 'International Tables Vol C Tables 4.2.6.8 and 6.1.1.4'
S S 0.1246 0.1234 'International Tables Vol C Tables 4.2.6.8 and 6.1.1.4'

loop_
_geom_angle_atom_site_label_1
_geom_angle_atom_site_label_2
_geom_angle_atom_site_label_3
_geom_angle
_geom_angle_site_symmetry_1
_geom_angle_site_symmetry_3
_geom_angle_publ_flag
C2 S1 C12 88.52(13) . . ?
N3 N4 C5 119.73(18) . . ?
N3 N4 C12 115.9(2) . . ?
C12 N4 C5 124.3(2) . . ?
C10 N9 C8 105.5(2) . . ?
C10 N9 C13 127.4(2) . . ?
C8 N9 C13 127.0(2) . . ?
C8 N7 C6 103.7(2) . . ?
C12 N11 C10 111.0(2) . . ?
C2 N3 N4 109.4(2) . . ?
N9 C10 C6 105.9(2) . . ?
N11 C10 N9 126.4(2) . . ?
N11 C10 C6 127.7(2) . . ?
N7 C6 C5 128.1(2) . . ?
C10 C6 N7 110.5(2) . . ?
C10 C6 C5 121.4(2) . . ?
O1 C5 N4 120.6(2) . . ?
O1 C5 C6 130.3(2) . . ?
C6 C5 N4 109.12(19) . . ?
N9 C8 H8 121.6(17) . . ?
N7 C8 N9 114.4(2) . . ?
N7 C8 H8 124.0(17) . . ?
N4 C12 S1 108.82(18) . . ?
N11 C12 S1 124.82(19) . . ?
N11 C12 N4 126.4(2) . . ?
N9 C13 H13A 109.1 . . ?
N9 C13 H13B 109.1 . . ?
N9 C13 C14 112.3(2) . . ?
H13A C13 H13B 107.9 . . ?
C14 C13 H13A 109.1 . . ?
C14 C13 H13B 109.1 . . ?
S1 C2 H2 125(2) . . ?
N3 C2 S1 117.3(2) . . ?
N3 C2 H2 117(2) . . ?
C20 C15 C14 120.0(3) . . ?
C16 C15 C14 122.2(3) . . ?
C16 C15 C20 117.8(3) . . ?
C13 C14 H14A 109.1 . . ?
C13 C14 H14B 109.1 . . ?
C15 C14 C13 112.6(2) . . ?
C15 C14 H14A 109.1 . . ?
C15 C14 H14B 109.1 . . ?
H14A C14 H14B 107.8 . . ?
C20 C19 H19 120.2 . . ?
C20 C19 C18 119.6(3) . . ?
C18 C19 H19 120.2 . . ?
C15 C20 H20 119.3 . . ?
C19 C20 C15 121.4(3) . . ?
C19 C20 H20 119.3 . . ?
C19 C18 Cl1 119.1(3) . . ?
C19 C18 C17 120.7(3) . . ?
C17 C18 Cl1 120.2(3) . . ?
C15 C16 H16 119.5 . . ?
C15 C16 C17 121.1(3) . . ?
C17 C16 H16 119.5 . . ?
C18 C17 C16 119.3(3) . . ?
C18 C17 H17 120.3 . . ?
C16 C17 H17 120.3 . . ?

loop_
_geom_bond_atom_site_label_1
_geom_bond_atom_site_label_2
_geom_bond_distance
_geom_bond_site_symmetry_2
_geom_bond_publ_flag
S1 C12 1.736(3) . ?
S1 C2 1.725(3) . ?
Cl1 C18 1.739(4) . ?
O1 C5 1.220(3) . ?
N4 N3 1.382(3) . ?
N4 C5 1.427(3) . ?
N4 C12 1.386(3) . ?
N9 C10 1.369(3) . ?
N9 C8 1.371(3) . ?
N9 C13 1.463(3) . ?
N7 C6 1.388(3) . ?
N7 C8 1.303(3) . ?
N11 C10 1.364(3) . ?
N11 C12 1.296(3) . ?
N3 C2 1.285(4) . ?
C10 C6 1.386(3) . ?
C6 C5 1.416(3) . ?
C8 H8 1.04(3) . ?
C13 H13A 0.9700 . ?
C13 H13B 0.9700 . ?
C13 C14 1.531(4) . ?
C2 H2 1.00(4) . ?
C15 C14 1.504(5) . ?
C15 C20 1.390(4) . ?
C15 C16 1.382(4) . ?
C14 H14A 0.9700 . ?
C14 H14B 0.9700 . ?
C19 H19 0.9300 . ?
C19 C20 1.367(5) . ?
C19 C18 1.370(5) . ?
C20 H20 0.9300 . ?
C18 C17 1.370(5) . ?
C16 H16 0.9300 . ?
C16 C17 1.385(5) . ?
C17 H17 0.9300 . ?

loop_
_geom_torsion_atom_site_label_1
_geom_torsion_atom_site_label_2
_geom_torsion_atom_site_label_3
_geom_torsion_atom_site_label_4
_geom_torsion
_geom_torsion_site_symmetry_1
_geom_torsion_site_symmetry_2
_geom_torsion_site_symmetry_3
_geom_torsion_site_symmetry_4
_geom_torsion_publ_flag
Cl1 C18 C17 C16 -178.4(3) . . . . ?
N4 N3 C2 S1 -0.5(4) . . . . ?
N9 C10 C6 N7 -0.3(3) . . . . ?
N9 C10 C6 C5 178.8(2) . . . . ?
N9 C13 C14 C15 67.7(3) . . . . ?
N7 C6 C5 O1 1.4(5) . . . . ?
N7 C6 C5 N4 -179.6(2) . . . . ?
N11 C10 C6 N7 -179.0(2) . . . . ?
N11 C10 C6 C5 0.2(4) . . . . ?
N3 N4 C5 O1 -1.1(4) . . . . ?
N3 N4 C5 C6 179.8(2) . . . . ?
N3 N4 C12 S1 -0.4(3) . . . . ?
N3 N4 C12 N11 179.8(3) . . . . ?
C10 N9 C8 N7 -0.2(3) . . . . ?
C10 N9 C13 C14 -98.7(3) . . . . ?
C10 N11 C12 S1 -179.8(2) . . . . ?
C10 N11 C12 N4 -0.1(4) . . . . ?
C10 C6 C5 O1 -177.5(3) . . . . ?
C10 C6 C5 N4 1.4(3) . . . . ?
C6 N7 C8 N9 0.0(3) . . . . ?
C5 N4 N3 C2 178.6(3) . . . . ?
C5 N4 C12 S1 -178.3(2) . . . . ?
C5 N4 C12 N11 1.9(4) . . . . ?
C8 N9 C10 N11 178.9(3) . . . . ?
C8 N9 C10 C6 0.3(3) . . . . ?
C8 N9 C13 C14 83.3(3) . . . . ?
C8 N7 C6 C10 0.2(3) . . . . ?
C8 N7 C6 C5 -178.8(3) . . . . ?
C12 S1 C2 N3 0.3(3) . . . . ?
C12 N4 N3 C2 0.6(4) . . . . ?
C12 N4 C5 O1 176.7(3) . . . . ?
C12 N4 C5 C6 -2.4(3) . . . . ?
C12 N11 C10 N9 -179.3(3) . . . . ?
C12 N11 C10 C6 -1.0(4) . . . . ?
C13 N9 C10 N11 0.6(4) . . . . ?
C13 N9 C10 C6 -178.1(3) . . . . ?
C13 N9 C8 N7 178.2(3) . . . . ?
C2 S1 C12 N4 0.1(2) . . . . ?
C2 S1 C12 N11 179.9(3) . . . . ?
C15 C16 C17 C18 -0.6(6) . . . . ?
C14 C15 C20 C19 -178.2(3) . . . . ?
C14 C15 C16 C17 178.1(3) . . . . ?
C19 C18 C17 C16 1.9(6) . . . . ?
C20 C15 C14 C13 73.7(4) . . . . ?
C20 C15 C16 C17 -0.6(5) . . . . ?
C20 C19 C18 Cl1 178.4(3) . . . . ?
C20 C19 C18 C17 -2.0(6) . . . . ?
C18 C19 C20 C15 0.7(6) . . . . ?
C16 C15 C14 C13 -105.0(4) . . . . ?
C16 C15 C20 C19 0.5(5) . . . . ?
